data_9015463
loop_
_publ_author_name
'Bourgault, M.'
'Fourcade, R.'
'Mascherpa, G.'

_publ_section_title
;
 Mise en evidence de l'entite Sb2 F4 O dans un compose d'addition
 moleculaire avec l'uree etude structurale de ((N H2)2 C O)2 Sb2 F4 O
 _cod_database_code 1008123
;
_journal_name_full 'Journal of Solid State Chemistry'
_journal_page_first 214
_journal_page_last 220
_journal_paper_doi 10.1016/0022-4596(81)90159-6
_journal_volume 36
_journal_year 1981
_chemical_formula_sum 'C2 F4 N4 O3 Sb2'
_space_group_IT_number 15
_symmetry_space_group_name_Hall '-C 2yc'
_symmetry_space_group_name_H-M 'C 1 2/c 1'
_cell_angle_alpha 90
_cell_angle_beta 122.32
_cell_angle_gamma 90
_cell_length_a 19.98
_cell_length_b 8.152
_cell_length_c 15.089
_cell_formula_units_Z 8
_cell_volume 2076.900
_database_code_amcsd 0016065
_exptl_crystal_density_diffrn 2.863
_cod_duplicate_entry 1008123
_cod_original_formula_sum 'Sb2 F4 O3 N4 C2'
_cod_database_code 9015463
_amcsd_formula_title 'F4 H8 N4 O3 Sb2'

loop_
_space_group_symop_operation_xyz
x,y,z
1/2+x,1/2+y,z
x,-y,1/2+z
1/2+x,1/2-y,1/2+z
-x,y,1/2-z
1/2-x,1/2+y,1/2-z
-x,-y,-z
1/2-x,1/2-y,-z

loop_
_atom_site_aniso_label
_atom_site_aniso_U_11
_atom_site_aniso_U_22
_atom_site_aniso_U_33
_atom_site_aniso_U_12
_atom_site_aniso_U_13
_atom_site_aniso_U_23
Sb1 0.00360 0.01640 0.02460 0.00110 0.01290 -0.00180
Sb2 0.00430 0.01680 0.02100 0.00070 0.01220 0.00590
F1 0.00700 0.02450 0.00460 0.00640 0.03900 -0.01400
F2 0.00660 0.02900 0.02400 -0.00500 0.01400 0.00760
F3 0.01000 0.01400 0.05600 -0.00900 0.04600 -0.02100
F4 0.00640 0.04100 0.03800 -0.00150 0.03800 -0.02200
O1 0.00410 0.01900 0.02000 -0.00600 0.00800 0.00100
O2 0.00680 0.01600 0.04700 -0.00600 0.03700 -0.01400
O3 0.00620 0.02100 0.06200 -0.01100 0.03900 0.01200
N1 0.00910 0.02500 0.05500 0.00600 0.04800 0.00500
N2 0.00980 0.03100 0.04400 -0.02400 0.05500 -0.00600
N3 0.00840 0.03400 0.06600 0.01000 0.06500 0.00300
N4 0.00840 0.03000 0.05800 0.02200 0.04800 0.01100
C1 0.00510 0.02700 0.02500 0.00300 0.02600 -0.00700
C2 0.00670 0.01900 0.02300 0.01000 0.01100 0.00300

loop_
_atom_site_label
_atom_site_fract_x
_atom_site_fract_y
_atom_site_fract_z
_atom_site_attached_hydrogens
Sb1 0.17936 0.29998 0.34455 0
Sb2 0.99720 0.40868 0.12234 0
F1 0.12750 0.88700 0.86990 0
F2 0.19610 0.61470 0.97560 0
F3 0.47090 0.86070 0.62770 0
F4 0.07480 0.49700 0.59580 0
O1 0.07630 0.58980 0.77400 0
O2 0.08508 0.17100 0.14430 0
O3 0.23660 0.55900 0.34690 0
N1 0.33300 0.74400 0.63200 2
N2 0.11700 0.09100 0.63300 2
N3 0.99600 0.96400 0.37100 2
N4 0.21200 0.31200 0.11500 2
C1 0.27000 0.20500 0.13300 0
C2 0.06900 0.98100 0.63600 0

loop_
_cod_related_entry_id
_cod_related_entry_database
_cod_related_entry_code
1 AMCSD 0016065
